data_7048588
loop_
_publ_author_name
'Resa, Sandra'
'Mill\'an, Alba'
'Fuentes, Noelia'
'Crovetto, Luis'
'Luisa Marcos, M.'
'Lezama, Luis'
'Choquesillo-Lazarte, Duane'
'Blanco, Victor'
'Campa\~na, Araceli G'
'C\'ardenas, Diego J'
'Cuerva, Juan M.'

_publ_section_title
;
 O-H and (CO)N-H bond weakening by coordination to Fe(ii).
;
_journal_issue 6
_journal_name_full 'Dalton transactions (Cambridge, England : 2003)'
_journal_page_first 2179
_journal_page_last 2189
_journal_paper_doi 10.1039/c8dt04689a
_journal_volume 48
_journal_year 2019
_chemical_formula_sum 'C26 H42 Cl2 Fe N6 O3'
_chemical_formula_weight 613.40
_space_group_crystal_system monoclinic
_space_group_IT_number 14
_space_group_name_Hall '-P 2yn'
_space_group_name_H-M_alt 'P 1 21/n 1'
_symmetry_space_group_name_Hall '-P 2yn'
_symmetry_space_group_name_H-M 'P 1 21/n 1'
_atom_sites_solution_hydrogens mixed
_audit_creation_method SHELXL-2016/4
_audit_update_record
;
2018-11-23 deposited with the CCDC.
2019-01-11 downloaded from the CCDC.
;
_cell_angle_alpha 90
_cell_angle_beta 97.493(2)
_cell_angle_gamma 90
_cell_formula_units_Z 4
_cell_length_a 12.2396(6)
_cell_length_b 10.7040(5)
_cell_length_c 22.9106(11)
_cell_measurement_reflns_used 9900
_cell_measurement_temperature 100(2)
_cell_measurement_theta_max 65.1705
_cell_measurement_theta_min 3.892
_cell_volume 2975.9(2)
_computing_cell_refinement 'Bruker APEX3'
_computing_data_collection 'Bruker APEX3'
_computing_data_reduction 'SAINT V8.37A'
_computing_molecular_graphics 'USCF Chimera 1.10.1 and Ortep3'
_computing_publication_material 'WINGX CIF Routines'
_computing_structure_refinement 'SHELXL-2016/4 (Sheldrick, 2016)'
_computing_structure_solution 'SHELXT-2014/5 (Sheldrick, 2014)'
_diffrn_ambient_temperature 100(2)
_diffrn_measured_fraction_theta_full 0.997
_diffrn_measured_fraction_theta_max 0.997
_diffrn_measurement_device_type 'Bruker D8 Venture'
_diffrn_radiation_type CuK\a
_diffrn_radiation_wavelength 1.54178
_diffrn_reflns_av_R_equivalents 0.0273
_diffrn_reflns_av_unetI/netI 0.0230
_diffrn_reflns_Laue_measured_fraction_full 0.997
_diffrn_reflns_Laue_measured_fraction_max 0.997
_diffrn_reflns_limit_h_max 14
_diffrn_reflns_limit_h_min -14
_diffrn_reflns_limit_k_max 12
_diffrn_reflns_limit_k_min -12
_diffrn_reflns_limit_l_max 26
_diffrn_reflns_limit_l_min -26
_diffrn_reflns_number 23853
_diffrn_reflns_point_group_measured_fraction_full 0.997
_diffrn_reflns_point_group_measured_fraction_max 0.997
_diffrn_reflns_theta_full 65.194
_diffrn_reflns_theta_max 65.194
_diffrn_reflns_theta_min 3.892
_exptl_absorpt_coefficient_mu 6.021
_exptl_absorpt_correction_T_max 0.7526
_exptl_absorpt_correction_T_min 0.6150
_exptl_absorpt_correction_type multi-scan
_exptl_absorpt_process_details
;
SADABS-2014/5 (Bruker,2014/5) was used for absorption correction.
wR2(int) was 0.0582 before and 0.0376 after correction.
The Ratio of minimum to maximum transmission is 0.8172.
;
_exptl_crystal_colour red
_exptl_crystal_density_diffrn 1.369
_exptl_crystal_description plates
_exptl_crystal_F_000 1296
_exptl_crystal_size_max 0.07
_exptl_crystal_size_mid 0.07
_exptl_crystal_size_min 0.07
_refine_diff_density_max 0.298
_refine_diff_density_min -0.288
_refine_diff_density_rms 0.046
_refine_ls_extinction_method none
_refine_ls_goodness_of_fit_ref 0.954
_refine_ls_hydrogen_treatment mixed
_refine_ls_matrix_type full
_refine_ls_number_parameters 363
_refine_ls_number_reflns 5075
_refine_ls_number_restraints 0
_refine_ls_restrained_S_all 0.954
_refine_ls_R_factor_all 0.0286
_refine_ls_R_factor_gt 0.0260
_refine_ls_shift/su_max 0.001
_refine_ls_shift/su_mean 0.000
_refine_ls_structure_factor_coef Fsqd
_refine_ls_weighting_details 'w=1/[\s^2^(Fo^2^)+(0.0343P)^2^+2.0217P] where P=(Fo^2^+2Fc^2^)/3'
_refine_ls_weighting_scheme calc
_refine_ls_wR_factor_gt 0.0639
_refine_ls_wR_factor_ref 0.0657
_reflns_Friedel_coverage 0.000
_reflns_number_gt 4741
_reflns_number_total 5075
_reflns_threshold_expression 'I > 2\s(I)'
_cod_data_source_file c8dt04689a2.cif
_cod_data_source_block '[Fe(II)(mep(COHNBu)2)]Cl2'
_cod_depositor_comments 'Adding full bibliography for 7048585--7048591.cif.'
_cod_database_code 7048588
_shelx_shelxl_version_number 2016/4
_shelx_space_group_comment
;
The symmetry employed for this shelxl refinement is uniquely defined
by the following loop, which should always be used as a source of
symmetry information in preference to the above space-group names.
They are only intended as comments.
;
_shelx_estimated_absorpt_t_min 0.678
_shelx_estimated_absorpt_t_max 0.678

loop_
_space_group_symop_operation_xyz
'x, y, z'
'-x+1/2, y+1/2, -z+1/2'
'-x, -y, -z'
'x-1/2, -y-1/2, z-1/2'

loop_
_atom_site_label
_atom_site_type_symbol
_atom_site_fract_x
_atom_site_fract_y
_atom_site_fract_z
_atom_site_U_iso_or_equiv
_atom_site_adp_type
_atom_site_occupancy
_atom_site_site_symmetry_order
_atom_site_calc_flag
_atom_site_refinement_flags_posn
_atom_site_refinement_flags_adp
C1 C 0.42912(13) 0.30562(15) 0.65751(7) 0.0151(3) Uani 1 1 d . .
C2 C 0.52777(14) 0.27106(16) 0.68971(7) 0.0209(4) Uani 1 1 d . .
H2 H 0.580238 0.331989 0.705061 0.025 Uiso 1 1 calc R U
C3 C 0.54791(14) 0.14429(16) 0.69898(8) 0.0224(4) Uani 1 1 d . .
H3 H 0.615065 0.117339 0.720855 0.027 Uiso 1 1 calc R U
C4 C 0.46988(13) 0.05734(16) 0.67626(7) 0.0191(3) Uani 1 1 d . .
H4 H 0.483686 -0.029581 0.681304 0.023 Uiso 1 1 calc R U
C5 C 0.37116(13) 0.09957(15) 0.64600(7) 0.0153(3) Uani 1 1 d . .
C6 C 0.27791(13) 0.01720(15) 0.61906(7) 0.0170(3) Uani 1 1 d . .
H6A H 0.288161 -0.003756 0.578042 0.020 Uiso 1 1 calc R U
H6B H 0.277656 -0.061616 0.641655 0.020 Uiso 1 1 calc R U
C7 C 0.14283(14) 0.08659(15) 0.68091(7) 0.0182(3) Uani 1 1 d . .
H7A H 0.210273 0.101206 0.708945 0.022 Uiso 1 1 calc R U
H7B H 0.111386 0.005076 0.690530 0.022 Uiso 1 1 calc R U
C8 C 0.06010(14) 0.18930(15) 0.68731(7) 0.0191(3) Uani 1 1 d . .
H8A H -0.008123 0.172991 0.660114 0.023 Uiso 1 1 calc R U
H8B H 0.041003 0.188901 0.727988 0.023 Uiso 1 1 calc R U
C9 C 0.08554(14) 0.01838(16) 0.57978(8) 0.0214(4) Uani 1 1 d . .
H9A H 0.105023 0.019763 0.539629 0.032 Uiso 1 1 calc R U
H9B H 0.014781 0.060803 0.580532 0.032 Uiso 1 1 calc R U
H9C H 0.079589 -0.068387 0.592644 0.032 Uiso 1 1 calc R U
C10 C 0.17662(14) 0.36324(17) 0.72579(7) 0.0225(4) Uani 1 1 d . .
H10A H 0.135029 0.368944 0.759459 0.034 Uiso 1 1 calc R U
H10B H 0.203261 0.446395 0.716635 0.034 Uiso 1 1 calc R U
H10C H 0.239525 0.306960 0.735481 0.034 Uiso 1 1 calc R U
C11 C 0.01186(13) 0.40261(15) 0.65823(7) 0.0158(3) Uani 1 1 d . .
H11A H 0.038372 0.489324 0.665416 0.019 Uiso 1 1 calc R U
H11B H -0.046737 0.386777 0.683292 0.019 Uiso 1 1 calc R U
C12 C -0.03462(12) 0.38773(14) 0.59438(7) 0.0135(3) Uani 1 1 d . .
C13 C -0.14029(13) 0.42542(14) 0.57096(7) 0.0162(3) Uani 1 1 d . .
H13 H -0.189903 0.458562 0.595599 0.019 Uiso 1 1 calc R U
C14 C -0.17116(13) 0.41340(15) 0.51097(7) 0.0180(3) Uani 1 1 d . .
H14 H -0.242605 0.439134 0.494045 0.022 Uiso 1 1 calc R U
C15 C -0.09807(13) 0.36370(15) 0.47506(7) 0.0166(3) Uani 1 1 d . .
H15 H -0.118648 0.354233 0.433862 0.020 Uiso 1 1 calc R U
C16 C 0.00540(13) 0.32879(14) 0.50171(7) 0.0138(3) Uani 1 1 d . .
C17 C 0.39280(13) 0.43561(15) 0.63863(7) 0.0151(3) Uani 1 1 d . .
C18 C 0.43939(13) 0.65483(15) 0.62841(7) 0.0173(3) Uani 1 1 d . .
H18A H 0.475022 0.717461 0.656481 0.021 Uiso 1 1 calc R U
H18B H 0.359040 0.670872 0.622904 0.021 Uiso 1 1 calc R U
C19 C 0.48402(14) 0.66748(16) 0.56952(7) 0.0198(3) Uani 1 1 d . .
H19A H 0.563368 0.645993 0.574990 0.024 Uiso 1 1 calc R U
H19B H 0.445587 0.606987 0.541262 0.024 Uiso 1 1 calc R U
C20 C 0.46953(16) 0.79824(17) 0.54364(8) 0.0254(4) Uani 1 1 d . .
H20A H 0.507400 0.859026 0.571941 0.030 Uiso 1 1 calc R U
H20B H 0.390144 0.819542 0.537616 0.030 Uiso 1 1 calc R U
C21 C 0.51558(16) 0.8093(2) 0.48529(8) 0.0320(4) Uani 1 1 d . .
H21A H 0.594401 0.789426 0.491152 0.048 Uiso 1 1 calc R U
H21B H 0.505032 0.894828 0.470314 0.048 Uiso 1 1 calc R U
H21C H 0.476951 0.750856 0.456808 0.048 Uiso 1 1 calc R U
C22 C 0.10024(13) 0.28017(14) 0.47218(7) 0.0141(3) Uani 1 1 d . .
C23 C 0.17506(15) 0.22968(17) 0.38079(8) 0.0238(4) Uani 1 1 d . .
H23A H 0.245730 0.259327 0.402273 0.029 Uiso 1 1 calc R U
H23B H 0.163251 0.273931 0.342543 0.029 Uiso 1 1 calc R U
C24 C 0.18387(16) 0.09047(18) 0.36941(8) 0.0284(4) Uani 1 1 d . .
H24A H 0.109986 0.058392 0.353724 0.034 Uiso 1 1 calc R U
H24B H 0.232774 0.077679 0.338746 0.034 Uiso 1 1 calc R U
C25 C 0.22761(17) 0.01514(18) 0.42300(9) 0.0325(4) Uani 1 1 d . .
H25A H 0.177202 0.024744 0.453165 0.039 Uiso 1 1 calc R U
H25B H 0.300437 0.048682 0.439623 0.039 Uiso 1 1 calc R U
C26 C 0.23941(17) -0.12302(19) 0.40963(11) 0.0398(5) Uani 1 1 d . .
H26A H 0.167453 -0.157067 0.393478 0.060 Uiso 1 1 calc R U
H26B H 0.267033 -0.167550 0.445949 0.060 Uiso 1 1 calc R U
H26C H 0.291343 -0.133470 0.380860 0.060 Uiso 1 1 calc R U
N1 N 0.35241(11) 0.22139(12) 0.63695(6) 0.0141(3) Uani 1 1 d . .
N2 N 0.17172(10) 0.08310(12) 0.61974(6) 0.0150(3) Uani 1 1 d . .
N3 N 0.10432(11) 0.31411(12) 0.67421(6) 0.0152(3) Uani 1 1 d . .
N4 N 0.03527(10) 0.34051(11) 0.56003(5) 0.0128(3) Uani 1 1 d . .
N5 N 0.46111(12) 0.52912(13) 0.65234(6) 0.0174(3) Uani 1 1 d . .
N6 N 0.08565(12) 0.26259(13) 0.41483(6) 0.0166(3) Uani 1 1 d . .
O1 O 0.29918(9) 0.44900(10) 0.60928(5) 0.0165(2) Uani 1 1 d . .
O2 O 0.19052(9) 0.26141(11) 0.50390(5) 0.0172(2) Uani 1 1 d . .
O3 O 0.86969(11) 0.30886(14) 0.77237(6) 0.0292(3) Uani 1 1 d . .
CL1 Cl 0.71414(3) 0.52527(4) 0.70507(2) 0.02221(10) Uani 1 1 d . .
CL2 Cl 0.87261(4) 0.28203(4) 0.32553(2) 0.02497(11) Uani 1 1 d . .
FE1 Fe 0.19695(2) 0.28741(2) 0.59661(2) 0.01239(8) Uani 1 1 d . .
H23 H 0.822(2) 0.354(2) 0.7560(10) 0.036(6) Uiso 1 1 d . .
H24 H 0.836(2) 0.236(3) 0.7714(11) 0.043(7) Uiso 1 1 d . .
H35 H 0.5266(18) 0.5165(18) 0.6692(9) 0.022(5) Uiso 1 1 d . .
H36 H 0.0210(19) 0.2757(19) 0.3942(9) 0.028(6) Uiso 1 1 d . .

loop_
_atom_site_aniso_label
_atom_site_aniso_U_11
_atom_site_aniso_U_22
_atom_site_aniso_U_33
_atom_site_aniso_U_23
_atom_site_aniso_U_13
_atom_site_aniso_U_12
C1 0.0128(8) 0.0164(8) 0.0156(7) 0.0021(6) 0.0004(6) -0.0017(6)
C2 0.0158(9) 0.0216(9) 0.0233(8) 0.0038(7) -0.0048(7) -0.0036(7)
C3 0.0131(8) 0.0249(9) 0.0273(9) 0.0080(7) -0.0045(7) 0.0018(7)
C4 0.0167(8) 0.0170(8) 0.0232(8) 0.0047(7) 0.0016(7) 0.0029(6)
C5 0.0131(8) 0.0158(8) 0.0168(7) 0.0020(6) 0.0015(6) 0.0006(6)
C6 0.0148(8) 0.0141(8) 0.0216(8) 0.0001(6) 0.0001(6) 0.0010(6)
C7 0.0182(8) 0.0172(8) 0.0191(8) 0.0067(6) 0.0020(6) 0.0005(7)
C8 0.0180(9) 0.0195(8) 0.0204(8) 0.0056(7) 0.0042(7) -0.0001(7)
C9 0.0170(8) 0.0193(8) 0.0260(9) 0.0009(7) -0.0046(7) -0.0063(7)
C10 0.0226(9) 0.0292(9) 0.0135(8) -0.0038(7) -0.0055(7) 0.0034(7)
C11 0.0150(8) 0.0163(8) 0.0155(8) 0.0001(6) -0.0002(6) 0.0030(6)
C12 0.0132(8) 0.0101(7) 0.0167(8) 0.0016(6) 0.0003(6) -0.0020(6)
C13 0.0130(8) 0.0138(8) 0.0217(8) 0.0031(6) 0.0024(6) 0.0004(6)
C14 0.0119(8) 0.0173(8) 0.0233(8) 0.0056(7) -0.0029(6) -0.0002(6)
C15 0.0162(8) 0.0157(8) 0.0162(7) 0.0034(6) -0.0041(6) -0.0039(6)
C16 0.0156(8) 0.0106(7) 0.0146(7) 0.0012(6) -0.0005(6) -0.0038(6)
C17 0.0131(8) 0.0167(8) 0.0150(7) 0.0004(6) 0.0003(6) -0.0015(6)
C18 0.0164(8) 0.0139(8) 0.0208(8) 0.0000(6) -0.0010(6) -0.0020(6)
C19 0.0159(8) 0.0203(8) 0.0226(8) -0.0006(7) 0.0006(7) -0.0001(7)
C20 0.0273(10) 0.0245(9) 0.0252(9) 0.0051(7) 0.0065(8) 0.0017(7)
C21 0.0274(11) 0.0420(11) 0.0278(10) 0.0105(8) 0.0084(8) 0.0034(9)
C22 0.0162(8) 0.0108(7) 0.0150(8) 0.0008(6) 0.0006(6) -0.0046(6)
C23 0.0261(10) 0.0274(9) 0.0198(8) 0.0010(7) 0.0103(7) -0.0055(7)
C24 0.0309(10) 0.0297(10) 0.0273(9) -0.0050(8) 0.0132(8) -0.0022(8)
C25 0.0263(10) 0.0314(10) 0.0387(11) 0.0000(9) 0.0006(8) -0.0044(8)
C26 0.0264(11) 0.0302(11) 0.0604(14) 0.0007(10) -0.0030(10) 0.0002(9)
N1 0.0117(7) 0.0155(7) 0.0146(6) 0.0018(5) 0.0000(5) -0.0003(5)
N2 0.0111(7) 0.0150(6) 0.0181(7) 0.0020(5) -0.0015(5) -0.0016(5)
N3 0.0149(7) 0.0162(7) 0.0137(6) 0.0009(5) -0.0017(5) 0.0007(5)
N4 0.0126(7) 0.0111(6) 0.0139(6) 0.0016(5) -0.0008(5) -0.0020(5)
N5 0.0129(7) 0.0164(7) 0.0211(7) 0.0028(5) -0.0044(6) -0.0023(6)
N6 0.0178(8) 0.0173(7) 0.0142(7) -0.0001(5) 0.0004(6) -0.0028(6)
O1 0.0127(6) 0.0152(5) 0.0200(6) 0.0019(4) -0.0038(4) -0.0016(4)
O2 0.0127(6) 0.0213(6) 0.0170(5) 0.0000(4) -0.0001(5) -0.0006(4)
O3 0.0191(7) 0.0276(7) 0.0412(8) 0.0075(6) 0.0042(6) 0.0035(6)
CL1 0.01513(19) 0.0206(2) 0.0289(2) 0.00430(16) -0.00468(15) -0.00500(15)
CL2 0.0302(2) 0.0235(2) 0.01815(19) -0.00122(15) -0.00840(16) -0.00537(16)
FE1 0.00848(13) 0.01384(13) 0.01375(13) 0.00246(9) -0.00274(9) -0.00094(9)

loop_
_atom_type_symbol
_atom_type_description
_atom_type_scat_dispersion_real
_atom_type_scat_dispersion_imag
_atom_type_scat_source
C C 0.0181 0.0091 'International Tables Vol C Tables 4.2.6.8 and 6.1.1.4'
H H 0.0000 0.0000 'International Tables Vol C Tables 4.2.6.8 and 6.1.1.4'
N N 0.0311 0.0180 'International Tables Vol C Tables 4.2.6.8 and 6.1.1.4'
O O 0.0492 0.0322 'International Tables Vol C Tables 4.2.6.8 and 6.1.1.4'
Cl Cl 0.3639 0.7018 'International Tables Vol C Tables 4.2.6.8 and 6.1.1.4'
Fe Fe -1.1336 3.1974 'International Tables Vol C Tables 4.2.6.8 and 6.1.1.4'

loop_
_geom_angle_atom_site_label_1
_geom_angle_atom_site_label_2
_geom_angle_atom_site_label_3
_geom_angle
N1 C1 C2 122.04(15)
N1 C1 C17 110.66(13)
C2 C1 C17 127.26(15)
C1 C2 C3 117.92(16)
C1 C2 H2 121.0
C3 C2 H2 121.0
C4 C3 C2 119.89(15)
C4 C3 H3 120.1
C2 C3 H3 120.1
C3 C4 C5 118.78(15)
C3 C4 H4 120.6
C5 C4 H4 120.6
N1 C5 C4 121.09(15)
N1 C5 C6 113.67(14)
C4 C5 C6 125.22(14)
N2 C6 C5 109.61(13)
N2 C6 H6A 109.7
C5 C6 H6A 109.7
N2 C6 H6B 109.7
C5 C6 H6B 109.7
H6A C6 H6B 108.2
N2 C7 C8 110.66(13)
N2 C7 H7A 109.5
C8 C7 H7A 109.5
N2 C7 H7B 109.5
C8 C7 H7B 109.5
H7A C7 H7B 108.1
N3 C8 C7 111.54(13)
N3 C8 H8A 109.3
C7 C8 H8A 109.3
N3 C8 H8B 109.3
C7 C8 H8B 109.3
H8A C8 H8B 108.0
N2 C9 H9A 109.5
N2 C9 H9B 109.5
H9A C9 H9B 109.5
N2 C9 H9C 109.5
H9A C9 H9C 109.5
H9B C9 H9C 109.5
N3 C10 H10A 109.5
N3 C10 H10B 109.5
H10A C10 H10B 109.5
N3 C10 H10C 109.5
H10A C10 H10C 109.5
H10B C10 H10C 109.5
N3 C11 C12 110.55(12)
N3 C11 H11A 109.5
C12 C11 H11A 109.5
N3 C11 H11B 109.5
C12 C11 H11B 109.5
H11A C11 H11B 108.1
N4 C12 C13 121.09(14)
N4 C12 C11 114.99(13)
C13 C12 C11 123.85(14)
C14 C13 C12 118.37(15)
C14 C13 H13 120.8
C12 C13 H13 120.8
C13 C14 C15 120.51(15)
C13 C14 H14 119.7
C15 C14 H14 119.7
C16 C15 C14 117.54(14)
C16 C15 H15 121.2
C14 C15 H15 121.2
N4 C16 C15 121.88(14)
N4 C16 C22 110.62(13)
C15 C16 C22 127.44(14)
O1 C17 N5 123.14(15)
O1 C17 C1 118.19(14)
N5 C17 C1 118.65(14)
N5 C18 C19 110.12(13)
N5 C18 H18A 109.6
C19 C18 H18A 109.6
N5 C18 H18B 109.6
C19 C18 H18B 109.6
H18A C18 H18B 108.1
C20 C19 C18 112.90(14)
C20 C19 H19A 109.0
C18 C19 H19A 109.0
C20 C19 H19B 109.0
C18 C19 H19B 109.0
H19A C19 H19B 107.8
C19 C20 C21 112.10(15)
C19 C20 H20A 109.2
C21 C20 H20A 109.2
C19 C20 H20B 109.2
C21 C20 H20B 109.2
H20A C20 H20B 107.9
C20 C21 H21A 109.5
C20 C21 H21B 109.5
H21A C21 H21B 109.5
C20 C21 H21C 109.5
H21A C21 H21C 109.5
H21B C21 H21C 109.5
O2 C22 N6 123.29(15)
O2 C22 C16 117.72(13)
N6 C22 C16 118.97(14)
N6 C23 C24 113.67(14)
N6 C23 H23A 108.8
C24 C23 H23A 108.8
N6 C23 H23B 108.8
C24 C23 H23B 108.8
H23A C23 H23B 107.7
C25 C24 C23 114.23(16)
C25 C24 H24A 108.7
C23 C24 H24A 108.7
C25 C24 H24B 108.7
C23 C24 H24B 108.7
H24A C24 H24B 107.6
C24 C25 C26 112.90(17)
C24 C25 H25A 109.0
C26 C25 H25A 109.0
C24 C25 H25B 109.0
C26 C25 H25B 109.0
H25A C25 H25B 107.8
C25 C26 H26A 109.5
C25 C26 H26B 109.5
H26A C26 H26B 109.5
C25 C26 H26C 109.5
H26A C26 H26C 109.5
H26B C26 H26C 109.5
C5 N1 C1 120.21(14)
C5 N1 FE1 121.22(11)
C1 N1 FE1 118.36(10)
C9 N2 C6 109.10(12)
C9 N2 C7 110.92(13)
C6 N2 C7 109.76(12)
C9 N2 FE1 114.42(10)
C6 N2 FE1 107.98(9)
C7 N2 FE1 104.50(9)
C10 N3 C11 109.14(12)
C10 N3 C8 110.74(13)
C11 N3 C8 109.71(12)
C10 N3 FE1 111.50(10)
C11 N3 FE1 109.45(9)
C8 N3 FE1 106.25(9)
C12 N4 C16 120.60(13)
C12 N4 FE1 120.30(10)
C16 N4 FE1 119.08(10)
C17 N5 C18 122.07(14)
C17 N5 H35 121.1(14)
C18 N5 H35 115.4(14)
C22 N6 C23 123.47(15)
C22 N6 H36 120.7(14)
C23 N6 H36 115.7(14)
C17 O1 FE1 117.23(10)
C22 O2 FE1 118.05(10)
H23 O3 H24 102(2)
N4 FE1 N1 175.02(5)
N4 FE1 O1 109.68(5)
N1 FE1 O1 74.59(4)
N4 FE1 O2 74.37(4)
N1 FE1 O2 107.72(5)
O1 FE1 O2 100.73(4)
N4 FE1 N3 74.81(5)
N1 FE1 N3 102.34(5)
O1 FE1 N3 97.85(5)
O2 FE1 N3 147.89(5)
N4 FE1 N2 101.59(5)
N1 FE1 N2 73.78(5)
O1 FE1 N2 147.24(4)
O2 FE1 N2 96.76(5)
N3 FE1 N2 80.83(5)

loop_
_geom_bond_atom_site_label_1
_geom_bond_atom_site_label_2
_geom_bond_distance
C1 N1 1.342(2)
C1 C2 1.381(2)
C1 C17 1.507(2)
C2 C3 1.391(3)
C2 H2 0.9500
C3 C4 1.386(2)
C3 H3 0.9500
C4 C5 1.388(2)
C4 H4 0.9500
C5 N1 1.336(2)
C5 C6 1.509(2)
C6 N2 1.481(2)
C6 H6A 0.9900
C6 H6B 0.9900
C7 N2 1.490(2)
C7 C8 1.515(2)
C7 H7A 0.9900
C7 H7B 0.9900
C8 N3 1.487(2)
C8 H8A 0.9900
C8 H8B 0.9900
C9 N2 1.476(2)
C9 H9A 0.9800
C9 H9B 0.9800
C9 H9C 0.9800
C10 N3 1.478(2)
C10 H10A 0.9800
C10 H10B 0.9800
C10 H10C 0.9800
C11 N3 1.485(2)
C11 C12 1.507(2)
C11 H11A 0.9900
C11 H11B 0.9900
C12 N4 1.335(2)
C12 C13 1.394(2)
C13 C14 1.383(2)
C13 H13 0.9500
C14 C15 1.397(2)
C14 H14 0.9500
C15 C16 1.384(2)
C15 H15 0.9500
C16 N4 1.344(2)
C16 C22 1.510(2)
C17 O1 1.2588(19)
C17 N5 1.316(2)
C18 N5 1.464(2)
C18 C19 1.526(2)
C18 H18A 0.9900
C18 H18B 0.9900
C19 C20 1.521(2)
C19 H19A 0.9900
C19 H19B 0.9900
C20 C21 1.522(2)
C20 H20A 0.9900
C20 H20B 0.9900
C21 H21A 0.9800
C21 H21B 0.9800
C21 H21C 0.9800
C22 O2 1.257(2)
C22 N6 1.316(2)
C23 N6 1.467(2)
C23 C24 1.519(3)
C23 H23A 0.9900
C23 H23B 0.9900
C24 C25 1.508(3)
C24 H24A 0.9900
C24 H24B 0.9900
C25 C26 1.521(3)
C25 H25A 0.9900
C25 H25B 0.9900
C26 H26A 0.9800
C26 H26B 0.9800
C26 H26C 0.9800
N1 FE1 2.1250(13)
N2 FE1 2.2807(13)
N3 FE1 2.2480(13)
N4 FE1 2.1234(13)
N5 H35 0.85(2)
N6 H36 0.88(2)
O1 FE1 2.1323(11)
O2 FE1 2.1334(11)
O3 H23 0.81(3)
O3 H24 0.88(3)

loop_
_geom_torsion_atom_site_label_1
_geom_torsion_atom_site_label_2
_geom_torsion_atom_site_label_3
_geom_torsion_atom_site_label_4
_geom_torsion
N1 C1 C2 C3 2.1(2)
C17 C1 C2 C3 -175.67(15)
C1 C2 C3 C4 -0.2(3)
C2 C3 C4 C5 -1.9(2)
C3 C4 C5 N1 2.3(2)
C3 C4 C5 C6 -179.58(15)
N1 C5 C6 N2 -32.01(18)
C4 C5 C6 N2 149.72(15)
N2 C7 C8 N3 -60.07(17)
N3 C11 C12 N4 -24.72(18)
N3 C11 C12 C13 158.47(14)
N4 C12 C13 C14 -0.3(2)
C11 C12 C13 C14 176.28(14)
C12 C13 C14 C15 0.5(2)
C13 C14 C15 C16 -0.6(2)
C14 C15 C16 N4 0.7(2)
C14 C15 C16 C22 -176.21(14)
N1 C1 C17 O1 2.1(2)
C2 C1 C17 O1 -179.94(16)
N1 C1 C17 N5 -176.33(14)
C2 C1 C17 N5 1.6(2)
N5 C18 C19 C20 -177.00(14)
C18 C19 C20 C21 179.40(15)
N4 C16 C22 O2 -1.87(19)
C15 C16 C22 O2 175.30(15)
N4 C16 C22 N6 179.84(13)
C15 C16 C22 N6 -3.0(2)
N6 C23 C24 C25 -71.9(2)
C23 C24 C25 C26 -177.87(16)
C4 C5 N1 C1 -0.5(2)
C6 C5 N1 C1 -178.80(14)
C4 C5 N1 FE1 -175.15(12)
C6 C5 N1 FE1 6.51(18)
C2 C1 N1 C5 -1.8(2)
C17 C1 N1 C5 176.30(13)
C2 C1 N1 FE1 173.06(12)
C17 C1 N1 FE1 -8.86(17)
C5 C6 N2 C9 164.86(13)
C5 C6 N2 C7 -73.41(16)
C5 C6 N2 FE1 39.94(14)
C8 C7 N2 C9 -79.58(16)
C8 C7 N2 C6 159.78(13)
C8 C7 N2 FE1 44.20(14)
C12 C11 N3 C10 156.23(13)
C12 C11 N3 C8 -82.27(15)
C12 C11 N3 FE1 33.95(14)
C7 C8 N3 C10 -81.23(16)
C7 C8 N3 C11 158.23(13)
C7 C8 N3 FE1 40.01(15)
C13 C12 N4 C16 0.4(2)
C11 C12 N4 C16 -176.54(13)
C13 C12 N4 FE1 178.69(11)
C11 C12 N4 FE1 1.79(17)
C15 C16 N4 C12 -0.5(2)
C22 C16 N4 C12 176.82(13)
C15 C16 N4 FE1 -178.89(11)
C22 C16 N4 FE1 -1.53(16)
O1 C17 N5 C18 -7.6(2)
C1 C17 N5 C18 170.70(14)
C19 C18 N5 C17 -87.36(18)
O2 C22 N6 C23 -5.5(2)
C16 C22 N6 C23 172.72(14)
C24 C23 N6 C22 96.53(19)
N5 C17 O1 FE1 -176.10(12)
C1 C17 O1 FE1 5.54(18)
N6 C22 O2 FE1 -177.42(11)
C16 C22 O2 FE1 4.37(17)
